data_4107421
loop_
_publ_author_name
'Antonio G. DiPasquale'
'James M. Mayer'

_publ_section_title
;
 Hydrogen Peroxide: A Poor Ligand to Gallium Tetraphenylporphyrin
;
_journal_name_full 'Journal of the American Chemical Society'
_journal_page_first 1812
_journal_page_last 1813
_journal_paper_doi 10.1021/ja077598w
_journal_volume 130
_journal_year 2008
_chemical_formula_sum 'C45 H31 Ga N4'
_chemical_formula_weight 697.46
_chemical_name_common (TPP)GaCH3
_chemical_name_systematic
;
 ?
;
_space_group_IT_number 87
_symmetry_cell_setting tetragonal
_symmetry_space_group_name_Hall '-I 4'
_symmetry_space_group_name_H-M 'I 4/m'
_atom_sites_solution_hydrogens geom
_atom_sites_solution_primary direct
_atom_sites_solution_secondary difmap
_audit_creation_method SHELXL-97
_cell_angle_alpha 90.00
_cell_angle_beta 90.00
_cell_angle_gamma 90.00
_cell_formula_units_Z 2
_cell_length_a 13.536(2)
_cell_length_b 13.536(2)
_cell_length_c 9.6581(17)
_cell_measurement_temperature 130(2)
_cell_volume 1769.6(5)
_computing_structure_refinement 'SHELXL-97 (Sheldrick, 1997)'
_diffrn_ambient_temperature 130(2)
_diffrn_measured_fraction_theta_full 0.971
_diffrn_measured_fraction_theta_max 0.972
_diffrn_radiation_monochromator graphite
_diffrn_radiation_source 'fine-focus sealed tube'
_diffrn_radiation_type MoK\a
_diffrn_radiation_wavelength 0.71073
_diffrn_reflns_av_R_equivalents 0.1027
_diffrn_reflns_av_sigmaI/netI 0.1262
_diffrn_reflns_limit_h_max 16
_diffrn_reflns_limit_h_min -16
_diffrn_reflns_limit_k_max 16
_diffrn_reflns_limit_k_min -16
_diffrn_reflns_limit_l_max 11
_diffrn_reflns_limit_l_min -11
_diffrn_reflns_number 1428
_diffrn_reflns_theta_full 25.00
_diffrn_reflns_theta_max 25.32
_diffrn_reflns_theta_min 3.01
_exptl_absorpt_coefficient_mu 0.815
_exptl_absorpt_correction_T_max 0.9527
_exptl_absorpt_correction_T_min 0.8283
_exptl_absorpt_correction_type multi-scan
_exptl_absorpt_process_details HKL-2000
_exptl_crystal_colour purple
_exptl_crystal_density_diffrn 1.309
_exptl_crystal_description block
_exptl_crystal_F_000 720
_exptl_crystal_size_max 0.24
_exptl_crystal_size_mid 0.24
_exptl_crystal_size_min 0.06
_refine_diff_density_max 0.203
_refine_diff_density_min -0.263
_refine_diff_density_rms 0.047
_refine_ls_extinction_method none
_refine_ls_goodness_of_fit_ref 1.001
_refine_ls_hydrogen_treatment constr
_refine_ls_matrix_type full
_refine_ls_number_parameters 73
_refine_ls_number_reflns 839
_refine_ls_number_restraints 0
_refine_ls_restrained_S_all 1.001
_refine_ls_R_factor_all 0.1143
_refine_ls_R_factor_gt 0.0619
_refine_ls_shift/su_max 0.000
_refine_ls_shift/su_mean 0.000
_refine_ls_structure_factor_coef Fsqd
_refine_ls_weighting_details 'calc w=1/[\s^2^(Fo^2^)+(0.0477P)^2^+0.0000P] where P=(Fo^2^+2Fc^2^)/3'
_refine_ls_weighting_scheme calc
_refine_ls_wR_factor_gt 0.1280
_refine_ls_wR_factor_ref 0.1458
_reflns_number_gt 501
_reflns_number_total 839
_reflns_threshold_expression >2sigma(I)
_cod_data_source_file ja077598w-file007.cif
_cod_data_source_block import
_cod_original_cell_volume 1769.7(5)
_cod_database_code 4107421

loop_
_symmetry_equiv_pos_as_xyz
'x, y, z'
'-x, -y, z'
'-y, x, z'
'y, -x, z'
'x+1/2, y+1/2, z+1/2'
'-x+1/2, -y+1/2, z+1/2'
'-y+1/2, x+1/2, z+1/2'
'y+1/2, -x+1/2, z+1/2'
'-x, -y, -z'
'x, y, -z'
'y, -x, -z'
'-y, x, -z'
'-x+1/2, -y+1/2, -z+1/2'
'x+1/2, y+1/2, -z+1/2'
'y+1/2, -x+1/2, -z+1/2'
'-y+1/2, x+1/2, -z+1/2'

loop_
_atom_site_label
_atom_site_type_symbol
_atom_site_fract_x
_atom_site_fract_y
_atom_site_fract_z
_atom_site_U_iso_or_equiv
_atom_site_adp_type
_atom_site_occupancy
_atom_site_symmetry_multiplicity
_atom_site_calc_flag
_atom_site_refinement_flags
C1 C 0.4746(3) 0.7231(3) 0.5000 0.0428(12) Uani 1 2 d S
C2 C 0.5295(4) 0.8137(4) 0.5000 0.0552(14) Uani 1 2 d S
H2 H 0.5028 0.8786 0.5000 0.066 Uiso 1 2 calc SR
C3 C 0.6264(4) 0.7896(3) 0.5000 0.0515(13) Uani 1 2 d S
H3 H 0.6806 0.8342 0.5000 0.062 Uiso 1 2 calc SR
C4 C 0.6318(3) 0.6823(4) 0.5000 0.0475(12) Uani 1 2 d S
C5 C 0.7183(3) 0.6294(3) 0.5000 0.0456(12) Uani 1 2 d S
C6 C 0.8143(3) 0.6850(3) 0.5000 0.0455(12) Uani 1 2 d S
C7 C 0.8594(3) 0.7105(3) 0.3788(4) 0.0760(14) Uani 1 1 d .
H7 H 0.8302 0.6920 0.2931 0.091 Uiso 1 1 calc R
C8 C 0.9473(3) 0.7633(3) 0.3791(5) 0.0776(13) Uani 1 1 d .
H8 H 0.9773 0.7811 0.2938 0.093 Uiso 1 1 calc R
C9 C 0.9907(4) 0.7896(4) 0.5000 0.0564(15) Uani 1 2 d S
H9 H 1.0507 0.8261 0.5000 0.068 Uiso 1 2 calc SR
C10 C 0.5000 0.5000 0.2326(17) 0.072(5) Uani 0.50 4 d SP
H10A H 0.5643 0.4772 0.1988 0.108 Uiso 0.13 1 calc P
H10B H 0.4876 0.5671 0.1988 0.108 Uiso 0.13 1 calc P
H10C H 0.4481 0.4557 0.1988 0.108 Uiso 0.13 1 calc P
Ga1 Ga 0.5000 0.5000 0.44517(16) 0.0499(6) Uani 0.50 4 d SP
N1 N 0.5368(3) 0.6433(3) 0.5000 0.0431(10) Uani 1 2 d S

loop_
_atom_site_aniso_label
_atom_site_aniso_U_11
_atom_site_aniso_U_22
_atom_site_aniso_U_33
_atom_site_aniso_U_23
_atom_site_aniso_U_13
_atom_site_aniso_U_12
C1 0.047(3) 0.043(3) 0.038(3) 0.000 0.000 0.001(2)
C2 0.061(3) 0.050(3) 0.054(4) 0.000 0.000 -0.002(3)
C3 0.058(3) 0.047(3) 0.050(3) 0.000 0.000 -0.006(2)
C4 0.046(3) 0.053(3) 0.044(3) 0.000 0.000 0.000(2)
C5 0.044(3) 0.049(3) 0.044(3) 0.000 0.000 -0.002(2)
C6 0.042(3) 0.048(3) 0.047(3) 0.000 0.000 0.001(2)
C7 0.071(3) 0.114(4) 0.043(3) 0.008(2) -0.004(2) -0.032(3)
C8 0.068(3) 0.103(3) 0.062(3) 0.004(2) 0.013(2) -0.032(2)
C9 0.046(3) 0.055(3) 0.068(4) 0.000 0.000 -0.003(2)
C10 0.073(6) 0.073(6) 0.069(13) 0.000 0.000 0.000
Ga1 0.0513(7) 0.0513(7) 0.0471(12) 0.000 0.000 0.000
N1 0.046(2) 0.047(2) 0.037(2) 0.000 0.000 0.003(2)

loop_
_atom_type_symbol
_atom_type_description
_atom_type_scat_dispersion_real
_atom_type_scat_dispersion_imag
_atom_type_scat_source
C C 0.0033 0.0016 'International Tables Vol C Tables 4.2.6.8 and 6.1.1.4'
H H 0.0000 0.0000 'International Tables Vol C Tables 4.2.6.8 and 6.1.1.4'
Ga Ga 0.2307 1.6083 'International Tables Vol C Tables 4.2.6.8 and 6.1.1.4'
N N 0.0061 0.0033 'International Tables Vol C Tables 4.2.6.8 and 6.1.1.4'

loop_
_geom_angle_atom_site_label_1
_geom_angle_atom_site_label_2
_geom_angle_atom_site_label_3
_geom_angle
_geom_angle_site_symmetry_1
_geom_angle_site_symmetry_3
N1 C1 C5 125.3(4) . 3_655
N1 C1 C2 110.9(4) . .
C5 C1 C2 123.9(4) 3_655 .
C3 C2 C1 107.2(4) . .
C3 C2 H2 126.4 . .
C1 C2 H2 126.4 . .
C2 C3 C4 106.9(4) . .
C2 C3 H3 126.6 . .
C4 C3 H3 126.6 . .
C5 C4 N1 126.2(4) . .
C5 C4 C3 124.4(4) . .
N1 C4 C3 109.4(4) . .
C4 C5 C1 124.1(4) . 11_566
C4 C5 C6 118.4(4) . .
C1 C5 C6 117.4(4) 11_566 .
C7 C6 C7 118.2(5) 10_556 .
C7 C6 C5 120.9(2) 10_556 .
C7 C6 C5 120.9(2) . .
C6 C7 C8 120.8(4) . .
C6 C7 H7 119.6 . .
C8 C7 H7 119.6 . .
C9 C8 C7 120.6(4) . .
C9 C8 H8 119.7 . .
C7 C8 H8 119.7 . .
C8 C9 C8 119.0(5) . 10_556
C8 C9 H9 120.5 . .
C8 C9 H9 120.5 10_556 .
Ga1 C10 H10A 109.5 . .
Ga1 C10 H10B 109.5 . .
H10A C10 H10B 109.5 . .
Ga1 C10 H10C 109.5 . .
H10A C10 H10C 109.5 . .
H10B C10 H10C 109.5 . .
Ga1 Ga1 C10 180.000(6) 9_666 .
Ga1 Ga1 N1 75.19(5) 9_666 3_655
C10 Ga1 N1 104.81(5) . 3_655
Ga1 Ga1 N1 75.19(5) 9_666 11_566
C10 Ga1 N1 104.81(5) . 11_566
N1 Ga1 N1 150.37(10) 3_655 11_566
Ga1 Ga1 N1 75.19(5) 9_666 .
C10 Ga1 N1 104.81(5) . .
N1 Ga1 N1 86.25(2) 3_655 .
N1 Ga1 N1 86.25(2) 11_566 .
Ga1 Ga1 N1 75.19(5) 9_666 9_666
C10 Ga1 N1 104.81(5) . 9_666
N1 Ga1 N1 86.25(2) 3_655 9_666
N1 Ga1 N1 86.25(2) 11_566 9_666
N1 Ga1 N1 150.37(10) . 9_666
C1 N1 C4 105.6(3) . .
C1 N1 Ga1 126.2(3) . .
C4 N1 Ga1 125.3(3) . .
C1 N1 Ga1 126.2(3) . 9_666
C4 N1 Ga1 125.3(3) . 9_666
Ga1 N1 Ga1 29.63(10) . 9_666

loop_
_geom_bond_atom_site_label_1
_geom_bond_atom_site_label_2
_geom_bond_distance
_geom_bond_site_symmetry_2
C1 N1 1.369(6) .
C1 C5 1.409(6) 3_655
C1 C2 1.434(6) .
C2 C3 1.351(6) .
C2 H2 0.9500 .
C3 C4 1.454(6) .
C3 H3 0.9500 .
C4 C5 1.373(6) .
C4 N1 1.391(6) .
C5 C1 1.409(6) 11_566
C5 C6 1.502(6) .
C6 C7 1.365(4) 10_556
C6 C7 1.365(4) .
C7 C8 1.387(5) .
C7 H7 0.9500 .
C8 C9 1.355(5) .
C8 H8 0.9500 .
C9 C8 1.355(5) 10_556
C9 H9 0.9500 .
C10 Ga1 2.053(17) .
C10 H10A 0.9800 .
C10 H10B 0.9800 .
C10 H10C 0.9800 .
Ga1 Ga1 1.059(3) 9_666
Ga1 N1 2.071(3) 3_655
Ga1 N1 2.071(3) 11_566
Ga1 N1 2.071(3) .
Ga1 N1 2.071(3) 9_666
N1 Ga1 2.071(3) 9_666

loop_
_geom_torsion_atom_site_label_1
_geom_torsion_atom_site_label_2
_geom_torsion_atom_site_label_3
_geom_torsion_atom_site_label_4
_geom_torsion
_geom_torsion_site_symmetry_1
_geom_torsion_site_symmetry_4
N1 C1 C2 C3 0.0 . .
C5 C1 C2 C3 180.0 3_655 .
C1 C2 C3 C4 0.0 . .
C2 C3 C4 C5 180.0 . .
C2 C3 C4 N1 0.0 . .
N1 C4 C5 C1 0.0 . 11_566
C3 C4 C5 C1 180.0 . 11_566
N1 C4 C5 C6 180.0 . .
C3 C4 C5 C6 0.0 . .
C4 C5 C6 C7 90.3(4) . 10_556
C1 C5 C6 C7 -89.7(4) 11_566 10_556
C4 C5 C6 C7 -90.3(4) . .
C1 C5 C6 C7 89.7(4) 11_566 .
C7 C6 C7 C8 -1.6(8) 10_556 .
C5 C6 C7 C8 179.0(4) . .
C6 C7 C8 C9 0.7(7) . .
C7 C8 C9 C8 0.4(9) . 10_556
C5 C1 N1 C4 180.0 3_655 .
C2 C1 N1 C4 0.0 . .
C5 C1 N1 Ga1 18.48(10) 3_655 .
C2 C1 N1 Ga1 -161.52(10) . .
C5 C1 N1 Ga1 -18.48(10) 3_655 9_666
C2 C1 N1 Ga1 161.52(10) . 9_666
C5 C4 N1 C1 180.0 . .
C3 C4 N1 C1 0.0 . .
C5 C4 N1 Ga1 -18.26(10) . .
C3 C4 N1 Ga1 161.74(10) . .
C5 C4 N1 Ga1 18.26(10) . 9_666
C3 C4 N1 Ga1 -161.74(10) . 9_666
Ga1 Ga1 N1 C1 -101.18(13) 9_666 .
C10 Ga1 N1 C1 78.82(13) . .
N1 Ga1 N1 C1 -25.52(15) 3_655 .
N1 Ga1 N1 C1 -176.84(11) 11_566 .
N1 Ga1 N1 C1 -101.18(13) 9_666 .
Ga1 Ga1 N1 C4 100.79(13) 9_666 .
C10 Ga1 N1 C4 -79.21(13) . .
N1 Ga1 N1 C4 176.45(12) 3_655 .
N1 Ga1 N1 C4 25.13(16) 11_566 .
N1 Ga1 N1 C4 100.79(13) 9_666 .
C10 Ga1 N1 Ga1 180.0 . 9_666
N1 Ga1 N1 Ga1 75.66(4) 3_655 9_666
N1 Ga1 N1 Ga1 -75.66(4) 11_566 9_666
N1 Ga1 N1 Ga1 0.0 9_666 9_666
